data_4117255
loop_
_publ_author_name
'Benjamin K. Keitz'
'Koji Endo'
'Paresma R. Patel'
'Myles B. Herbert'
'Robert H. Grubbs'

_publ_section_title
;
 Improved Ruthenium Catalysts for Z-Selective Olefin Metathesis
;
_journal_name_full 'Journal of the American Chemical Society'
_journal_page_first 693
_journal_page_last 699
_journal_paper_doi 10.1021/ja210225e
_journal_volume 134
_journal_year 2012
_chemical_formula_moiety 'C32 H41 N3 O4 Ru'
_chemical_formula_sum 'C32 H41 N3 O4 Ru'
_chemical_formula_weight 632.75
_chemical_name_systematic
;
 ?
;
_space_group_IT_number 14
_symmetry_cell_setting monoclinic
_symmetry_space_group_name_Hall '-P 2yn'
_symmetry_space_group_name_H-M 'P 1 21/n 1'
_atom_sites_solution_hydrogens geom
_atom_sites_solution_primary direct
_atom_sites_solution_secondary difmap
_audit_creation_method SHELXL-97
_cell_angle_alpha 90.00
_cell_angle_beta 91.982(3)
_cell_angle_gamma 90.00
_cell_formula_units_Z 4
_cell_length_a 10.3252(5)
_cell_length_b 24.9121(13)
_cell_length_c 11.3554(6)
_cell_measurement_reflns_used 9991
_cell_measurement_temperature 100(2)
_cell_measurement_theta_max 41.83
_cell_measurement_theta_min 2.75
_cell_volume 2919.1(3)
_computing_cell_refinement 'Bruker SAINT-Plus v7.68A'
_computing_data_collection 'Bruker APEX2 v2009.7-0'
_computing_data_reduction 'Bruker SAINT-Plus v7.68A'
_computing_molecular_graphics 'Bruker XP v5.1'
_computing_publication_material 'Bruker XCIF 2008'
_computing_structure_refinement 'SHELXL-97 (Sheldrick, 2008)'
_computing_structure_solution 'SHELXS-97 (Sheldrick, 2008)'
_diffrn_ambient_temperature 100(2)
_diffrn_measured_fraction_theta_full 0.998
_diffrn_measured_fraction_theta_max 0.998
_diffrn_measurement_device_type 'Bruker KAPPA APEX II'
_diffrn_measurement_method '\w scans; 17 settings'
_diffrn_radiation_monochromator graphite
_diffrn_radiation_source 'fine-focus sealed tube'
_diffrn_radiation_type MoK\a
_diffrn_radiation_wavelength 0.71073
_diffrn_reflns_av_R_equivalents 0.0612
_diffrn_reflns_av_sigmaI/netI 0.0398
_diffrn_reflns_limit_h_max 17
_diffrn_reflns_limit_h_min -20
_diffrn_reflns_limit_k_max 48
_diffrn_reflns_limit_k_min -48
_diffrn_reflns_limit_l_max 22
_diffrn_reflns_limit_l_min -22
_diffrn_reflns_number 183458
_diffrn_reflns_theta_full 43.71
_diffrn_reflns_theta_max 43.71
_diffrn_reflns_theta_min 1.97
_exptl_absorpt_coefficient_mu 0.579
_exptl_absorpt_correction_T_max 0.9444
_exptl_absorpt_correction_T_min 0.8144
_exptl_absorpt_correction_type none
_exptl_crystal_colour Indigo
_exptl_crystal_density_diffrn 1.440
_exptl_crystal_description Plate
_exptl_crystal_F_000 1320
_exptl_crystal_size_max 0.37
_exptl_crystal_size_mid 0.26
_exptl_crystal_size_min 0.10
_refine_diff_density_max 1.075
_refine_diff_density_min -1.701
_refine_diff_density_rms 0.096
_refine_ls_extinction_method none
_refine_ls_goodness_of_fit_ref 1.778
_refine_ls_hydrogen_treatment Riding
_refine_ls_matrix_type 'Full matrix'
_refine_ls_number_parameters 366
_refine_ls_number_reflns 22397
_refine_ls_number_restraints 0
_refine_ls_restrained_S_all 1.778
_refine_ls_R_factor_all 0.0491
_refine_ls_R_factor_gt 0.0315
_refine_ls_shift/su_max 0.003
_refine_ls_shift/su_mean 0.000
_refine_ls_structure_factor_coef Fsqd
_refine_ls_weighting_details w=1/s^2^(Fo^2^)
_refine_ls_weighting_scheme sigma
_refine_ls_wR_factor_gt 0.0583
_refine_ls_wR_factor_ref 0.0595
_reflns_number_gt 17097
_reflns_number_total 22397
_reflns_threshold_expression >2sigma(I)
_cod_data_source_file ja210225e_si_002.cif
_cod_data_source_block bkk18
_cod_depositor_comments
;
The following automatic conversions were performed:

'_atom_sites_solution_primary' value 'direct methods' was changed to
'direct'.

'_atom_sites_solution_secondary' value 'Difference Fourier map' was
changed to 'difmap'.

'_atom_sites_solution_hydrogens' value 'Geometric positions' was
changed to 'geom'.

Automatic conversion script
Id: cif_fix_values 6452 2018-10-05 10:23:21Z andrius 
;
_cod_database_code 4117255

loop_
_symmetry_equiv_pos_as_xyz
'x, y, z'
'-x+1/2, y+1/2, -z+1/2'
'-x, -y, -z'
'x-1/2, -y-1/2, z-1/2'

loop_
_atom_site_label
_atom_site_type_symbol
_atom_site_fract_x
_atom_site_fract_y
_atom_site_fract_z
_atom_site_U_iso_or_equiv
_atom_site_adp_type
_atom_site_occupancy
_atom_site_symmetry_multiplicity
_atom_site_calc_flag
_atom_site_refinement_flags
Ru1 Ru 0.774432(7) 0.157166(3) 0.537357(7) 0.00970(1) Uani 1 1 d .
O1 O 0.62293(6) 0.10492(3) 0.43442(6) 0.01352(12) Uani 1 1 d .
O2 O 0.92419(7) 0.15383(3) 0.38434(7) 0.01942(14) Uani 1 1 d .
O3 O 0.77008(7) 0.21229(3) 0.38495(7) 0.01814(14) Uani 1 1 d .
O4 O 0.88962(9) 0.20614(4) 0.23081(8) 0.0357(2) Uani 1 1 d .
N1 N 0.95549(8) 0.16813(3) 0.73280(8) 0.01407(14) Uani 1 1 d .
N2 N 0.91907(8) 0.24896(3) 0.66391(8) 0.01446(14) Uani 1 1 d .
N3 N 0.86313(8) 0.19131(4) 0.33009(8) 0.01951(17) Uani 1 1 d .
C1 C 0.88869(8) 0.19681(4) 0.64802(9) 0.01197(15) Uani 1 1 d .
C2 C 1.01908(11) 0.20286(4) 0.82216(10) 0.0206(2) Uani 1 1 d .
H2A H 1.1080 0.1903 0.8429 0.025 Uiso 1 1 calc R
H2B H 0.9684 0.2049 0.8945 0.025 Uiso 1 1 calc R
C3 C 1.02035(11) 0.25662(4) 0.75753(10) 0.0215(2) Uani 1 1 d .
H3A H 0.9983 0.2866 0.8105 0.026 Uiso 1 1 calc R
H3B H 1.1059 0.2636 0.7238 0.026 Uiso 1 1 calc R
C4 C 0.90372(9) 0.11491(4) 0.75803(9) 0.01347(16) Uani 1 1 d .
C5 C 0.80005(10) 0.11959(4) 0.85127(9) 0.01602(17) Uani 1 1 d .
H5A H 0.8404 0.1324 0.9264 0.019 Uiso 1 1 calc R
H5B H 0.7335 0.1460 0.8250 0.019 Uiso 1 1 calc R
C6 C 0.73628(10) 0.06486(4) 0.87023(9) 0.01856(18) Uani 1 1 d .
H6 H 0.6690 0.0681 0.9311 0.022 Uiso 1 1 calc R
C7 C 0.84095(12) 0.02514(4) 0.91186(10) 0.0241(2) Uani 1 1 d .
H7A H 0.8015 -0.0105 0.9248 0.029 Uiso 1 1 calc R
H7B H 0.8809 0.0375 0.9876 0.029 Uiso 1 1 calc R
C8 C 0.94503(11) 0.02047(4) 0.81963(10) 0.0211(2) Uani 1 1 d .
H8 H 1.0124 -0.0060 0.8473 0.025 Uiso 1 1 calc R
C9 C 1.00904(10) 0.07578(4) 0.80198(10) 0.01865(19) Uani 1 1 d .
H9A H 1.0488 0.0887 0.8773 0.022 Uiso 1 1 calc R
H9B H 1.0777 0.0730 0.7436 0.022 Uiso 1 1 calc R
C10 C 0.88073(10) 0.00059(4) 0.70400(10) 0.01923(19) Uani 1 1 d .
H10A H 0.8403 -0.0349 0.7166 0.023 Uiso 1 1 calc R
H10B H 0.9470 -0.0036 0.6437 0.023 Uiso 1 1 calc R
C11 C 0.77660(9) 0.04105(4) 0.66036(9) 0.01426(16) Uani 1 1 d .
H11 H 0.7356 0.0281 0.5845 0.017 Uiso 1 1 calc R
C12 C 0.67320(10) 0.04614(4) 0.75317(9) 0.01653(18) Uani 1 1 d .
H12A H 0.6305 0.0110 0.7642 0.020 Uiso 1 1 calc R
H12B H 0.6064 0.0723 0.7263 0.020 Uiso 1 1 calc R
C13 C 0.84510(8) 0.09494(3) 0.63990(9) 0.01192(15) Uani 1 1 d .
H13 H 0.9237 0.0837 0.5971 0.014 Uiso 1 1 calc R
C14 C 0.89389(9) 0.29266(4) 0.58449(9) 0.01294(15) Uani 1 1 d .
C15 C 0.97830(9) 0.30184(4) 0.49272(9) 0.01456(16) Uani 1 1 d .
C16 C 0.95890(9) 0.34766(4) 0.42409(9) 0.01553(16) Uani 1 1 d .
H16 H 1.0144 0.3542 0.3606 0.019 Uiso 1 1 calc R
C17 C 0.86043(9) 0.38425(4) 0.44573(9) 0.01464(16) Uani 1 1 d .
C18 C 0.77803(9) 0.37357(3) 0.53686(10) 0.01477(15) Uani 1 1 d .
H18 H 0.7095 0.3979 0.5513 0.018 Uiso 1 1 calc R
C19 C 0.79305(9) 0.32809(4) 0.60782(9) 0.01413(16) Uani 1 1 d .
C20 C 1.09027(10) 0.26485(4) 0.46981(11) 0.0213(2) Uani 1 1 d .
H20A H 1.1132 0.2677 0.3870 0.032 Uiso 1 1 calc R
H20B H 1.0653 0.2278 0.4870 0.032 Uiso 1 1 calc R
H20C H 1.1650 0.2750 0.5205 0.032 Uiso 1 1 calc R
C21 C 0.84876(10) 0.43497(4) 0.37365(10) 0.0200(2) Uani 1 1 d .
H21A H 0.7685 0.4537 0.3923 0.030 Uiso 1 1 calc R
H21B H 0.8471 0.4259 0.2896 0.030 Uiso 1 1 calc R
H21C H 0.9231 0.4583 0.3922 0.030 Uiso 1 1 calc R
C22 C 0.70398(11) 0.31905(4) 0.70789(11) 0.0225(2) Uani 1 1 d .
H22A H 0.6596 0.3527 0.7260 0.034 Uiso 1 1 calc R
H22B H 0.7546 0.3070 0.7776 0.034 Uiso 1 1 calc R
H22C H 0.6398 0.2916 0.6854 0.034 Uiso 1 1 calc R
C23 C 0.62598(9) 0.17548(4) 0.61251(9) 0.01304(15) Uani 1 1 d .
H23 H 0.6296 0.1991 0.6782 0.016 Uiso 1 1 calc R
C24 C 0.50185(8) 0.15302(4) 0.56943(8) 0.01215(14) Uani 1 1 d .
C25 C 0.38290(9) 0.16681(4) 0.61762(9) 0.01575(17) Uani 1 1 d .
H25 H 0.3810 0.1930 0.6784 0.019 Uiso 1 1 calc R
C26 C 0.26800(9) 0.14286(4) 0.57791(10) 0.01807(19) Uani 1 1 d .
H26 H 0.1883 0.1523 0.6118 0.022 Uiso 1 1 calc R
C27 C 0.27068(9) 0.10540(4) 0.48901(10) 0.0207(2) Uani 1 1 d .
H27 H 0.1922 0.0888 0.4624 0.025 Uiso 1 1 calc R
C28 C 0.38666(9) 0.09135(4) 0.43709(10) 0.01823(19) Uani 1 1 d .
H28 H 0.3871 0.0658 0.3750 0.022 Uiso 1 1 calc R
C29 C 0.50137(8) 0.11529(4) 0.47744(9) 0.01261(15) Uani 1 1 d .
C30 C 0.63237(9) 0.06744(4) 0.33516(9) 0.01517(17) Uani 1 1 d .
H30 H 0.5713 0.0369 0.3468 0.018 Uiso 1 1 calc R
C31 C 0.76959(10) 0.04576(4) 0.33505(10) 0.01952(19) Uani 1 1 d .
H31A H 0.8301 0.0753 0.3218 0.029 Uiso 1 1 calc R
H31B H 0.7765 0.0191 0.2721 0.029 Uiso 1 1 calc R
H31C H 0.7909 0.0289 0.4112 0.029 Uiso 1 1 calc R
C32 C 0.59507(11) 0.09555(5) 0.22087(10) 0.0239(2) Uani 1 1 d .
H32A H 0.5073 0.1102 0.2256 0.036 Uiso 1 1 calc R
H32B H 0.5975 0.0698 0.1557 0.036 Uiso 1 1 calc R
H32C H 0.6562 0.1248 0.2073 0.036 Uiso 1 1 calc R

loop_
_atom_site_aniso_label
_atom_site_aniso_U_11
_atom_site_aniso_U_22
_atom_site_aniso_U_33
_atom_site_aniso_U_23
_atom_site_aniso_U_13
_atom_site_aniso_U_12
Ru1 0.00890(2) 0.00933(2) 0.01069(3) 0.00044(3) -0.00213(2) 0.00017(2)
O1 0.0103(2) 0.0156(3) 0.0146(3) -0.0062(3) -0.0009(2) 0.0001(2)
O2 0.0163(3) 0.0221(3) 0.0199(4) 0.0049(3) 0.0018(3) 0.0006(3)
O3 0.0173(3) 0.0188(3) 0.0180(4) 0.0043(3) -0.0032(3) 0.0001(3)
O4 0.0335(5) 0.0510(6) 0.0231(5) 0.0184(4) 0.0076(4) -0.0023(4)
N1 0.0150(3) 0.0115(3) 0.0152(4) 0.0019(3) -0.0061(3) -0.0025(2)
N2 0.0174(3) 0.0115(3) 0.0140(4) 0.0017(3) -0.0063(3) -0.0033(3)
N3 0.0175(4) 0.0228(4) 0.0182(4) 0.0061(3) -0.0006(3) -0.0044(3)
C1 0.0106(3) 0.0112(3) 0.0140(4) 0.0018(3) -0.0016(3) -0.0009(3)
C2 0.0248(5) 0.0168(4) 0.0193(5) 0.0023(4) -0.0125(4) -0.0059(4)
C3 0.0246(5) 0.0171(4) 0.0218(5) 0.0024(4) -0.0117(4) -0.0069(4)
C4 0.0149(4) 0.0111(3) 0.0141(4) 0.0025(3) -0.0040(3) -0.0010(3)
C5 0.0215(4) 0.0130(4) 0.0134(4) 0.0007(3) -0.0018(3) -0.0007(3)
C6 0.0256(5) 0.0159(4) 0.0143(4) 0.0027(4) 0.0017(4) -0.0036(4)
C7 0.0373(6) 0.0164(4) 0.0180(5) 0.0071(4) -0.0063(4) -0.0031(4)
C8 0.0263(5) 0.0137(4) 0.0227(5) 0.0048(4) -0.0083(4) 0.0037(4)
C9 0.0189(4) 0.0167(4) 0.0197(5) 0.0027(4) -0.0077(4) 0.0020(3)
C10 0.0237(4) 0.0111(4) 0.0227(5) 0.0015(4) -0.0022(4) 0.0027(3)
C11 0.0173(4) 0.0104(3) 0.0149(4) 0.0003(3) -0.0018(3) -0.0006(3)
C12 0.0188(4) 0.0132(4) 0.0176(5) 0.0020(3) 0.0008(3) -0.0035(3)
C13 0.0117(3) 0.0104(3) 0.0135(4) 0.0007(3) -0.0018(3) 0.0008(3)
C14 0.0150(4) 0.0095(3) 0.0140(4) 0.0008(3) -0.0033(3) -0.0023(3)
C15 0.0152(4) 0.0105(3) 0.0179(5) 0.0000(3) -0.0003(3) -0.0002(3)
C16 0.0168(4) 0.0132(4) 0.0166(4) 0.0013(3) 0.0025(3) -0.0004(3)
C17 0.0159(4) 0.0115(4) 0.0164(4) 0.0013(3) -0.0015(3) -0.0004(3)
C18 0.0145(3) 0.0119(3) 0.0179(4) -0.0007(4) -0.0002(3) 0.0007(3)
C19 0.0153(4) 0.0123(3) 0.0147(4) -0.0011(3) -0.0005(3) -0.0028(3)
C20 0.0190(4) 0.0157(4) 0.0294(6) 0.0028(4) 0.0055(4) 0.0035(3)
C21 0.0203(4) 0.0164(4) 0.0234(5) 0.0061(4) 0.0029(4) 0.0029(3)
C22 0.0259(5) 0.0193(5) 0.0229(6) 0.0015(4) 0.0086(4) -0.0008(4)
C23 0.0165(4) 0.0101(3) 0.0124(4) -0.0025(3) -0.0021(3) -0.0006(3)
C24 0.0117(3) 0.0123(4) 0.0123(4) -0.0004(3) -0.0013(3) 0.0013(3)
C25 0.0141(4) 0.0166(4) 0.0166(4) -0.0019(3) 0.0007(3) 0.0024(3)
C26 0.0117(3) 0.0220(4) 0.0207(5) 0.0011(4) 0.0018(3) 0.0017(3)
C27 0.0119(4) 0.0241(5) 0.0258(6) -0.0025(4) -0.0016(4) -0.0032(3)
C28 0.0130(4) 0.0199(4) 0.0216(5) -0.0062(4) -0.0020(3) -0.0024(3)
C29 0.0104(3) 0.0127(4) 0.0147(4) -0.0005(3) -0.0008(3) 0.0011(3)
C30 0.0162(4) 0.0135(4) 0.0157(4) -0.0059(3) -0.0018(3) 0.0011(3)
C31 0.0184(4) 0.0203(4) 0.0198(5) -0.0058(4) -0.0001(4) 0.0053(3)
C32 0.0291(5) 0.0267(5) 0.0156(5) -0.0029(4) -0.0044(4) 0.0084(4)

loop_
_atom_type_symbol
_atom_type_description
_atom_type_scat_dispersion_real
_atom_type_scat_dispersion_imag
_atom_type_scat_source
C C 0.0033 0.0016 'International Tables Vol C Tables 4.2.6.8 and 6.1.1.4'
H H 0.0000 0.0000 'International Tables Vol C Tables 4.2.6.8 and 6.1.1.4'
N N 0.0061 0.0033 'International Tables Vol C Tables 4.2.6.8 and 6.1.1.4'
O O 0.0106 0.0060 'International Tables Vol C Tables 4.2.6.8 and 6.1.1.4'
Ru Ru -1.2594 0.8363 'International Tables Vol C Tables 4.2.6.8 and 6.1.1.4'

loop_
_geom_angle_atom_site_label_1
_geom_angle_atom_site_label_2
_geom_angle_atom_site_label_3
_geom_angle
_geom_angle_publ_flag
C23 Ru1 C1 94.03(4) yes
C23 Ru1 C13 102.09(4) yes
C1 Ru1 C13 79.81(4) yes
C23 Ru1 O3 102.41(4) yes
C1 Ru1 O3 100.63(3) yes
C13 Ru1 O3 155.40(3) yes
C23 Ru1 O1 79.31(3) yes
C1 Ru1 O1 170.40(3) yes
C13 Ru1 O1 94.72(3) yes
O3 Ru1 O1 87.65(3) yes
C23 Ru1 O2 157.86(4) yes
C1 Ru1 O2 95.41(3) yes
C13 Ru1 O2 99.27(3) yes
O3 Ru1 O2 56.13(3) yes
O1 Ru1 O2 93.25(3) yes
C29 O1 C30 118.26(7) ?
C29 O1 Ru1 108.71(5) ?
C30 O1 Ru1 132.96(5) ?
N3 O2 Ru1 90.25(5) ?
N3 O3 Ru1 97.63(6) ?
C1 N1 C4 115.68(8) ?
C1 N1 C2 112.40(8) ?
C4 N1 C2 123.77(8) ?
C1 N2 C14 127.77(8) ?
C1 N2 C3 112.13(8) ?
C14 N2 C3 117.61(7) ?
O4 N3 O3 121.44(9) ?
O4 N3 O2 122.89(9) ?
O3 N3 O2 115.65(8) ?
N2 C1 N1 107.48(8) ?
N2 C1 Ru1 134.74(7) ?
N1 C1 Ru1 117.78(6) ?
N1 C2 C3 101.26(8) ?
N2 C3 C2 102.40(8) ?
N1 C4 C9 112.40(8) ?
N1 C4 C13 104.97(8) ?
C9 C4 C13 109.43(8) ?
N1 C4 C5 109.55(8) ?
C9 C4 C5 109.13(8) ?
C13 C4 C5 111.34(8) ?
C6 C5 C4 110.02(8) ?
C7 C6 C5 108.48(9) ?
C7 C6 C12 110.24(9) ?
C5 C6 C12 108.70(8) ?
C6 C7 C8 110.07(9) ?
C7 C8 C10 108.49(9) ?
C7 C8 C9 109.55(9) ?
C10 C8 C9 110.59(9) ?
C4 C9 C8 107.94(8) ?
C8 C10 C11 109.90(8) ?
C12 C11 C13 111.50(8) ?
C12 C11 C10 109.14(8) ?
C13 C11 C10 107.44(8) ?
C11 C12 C6 109.68(8) ?
C4 C13 C11 108.67(8) ?
C4 C13 Ru1 111.83(6) ?
C11 C13 Ru1 125.94(6) ?
C19 C14 C15 121.67(9) ?
C19 C14 N2 118.76(9) ?
C15 C14 N2 119.26(8) ?
C16 C15 C14 117.98(8) ?
C16 C15 C20 120.04(9) ?
C14 C15 C20 121.95(9) ?
C15 C16 C17 121.94(9) ?
C18 C17 C16 118.41(9) ?
C18 C17 C21 121.72(8) ?
C16 C17 C21 119.83(9) ?
C17 C18 C19 121.82(9) ?
C18 C19 C14 118.16(9) ?
C18 C19 C22 119.95(9) ?
C14 C19 C22 121.88(9) ?
C24 C23 Ru1 118.93(7) ?
C25 C24 C29 118.21(8) ?
C25 C24 C23 122.87(9) ?
C29 C24 C23 118.92(8) ?
C26 C25 C24 121.14(9) ?
C27 C26 C25 119.40(9) ?
C26 C27 C28 121.25(9) ?
C29 C28 C27 119.10(9) ?
O1 C29 C28 125.13(9) ?
O1 C29 C24 113.99(8) ?
C28 C29 C24 120.88(8) ?
O1 C30 C32 110.02(8) ?
O1 C30 C31 108.28(8) ?
C32 C30 C31 111.99(9) ?

loop_
_geom_bond_atom_site_label_1
_geom_bond_atom_site_label_2
_geom_bond_distance
_geom_bond_publ_flag
Ru1 C23 1.8375(9) yes
Ru1 C1 1.9606(9) yes
Ru1 C13 2.0572(9) yes
Ru1 O3 2.2085(7) yes
Ru1 O1 2.3197(7) yes
Ru1 O2 2.3670(7) yes
O1 C29 1.3867(10) ?
O1 C30 1.4694(11) ?
O2 N3 1.2736(11) ?
O3 N3 1.2750(12) ?
O4 N3 1.2261(12) ?
N1 C1 1.3663(12) ?
N1 C4 1.4617(11) ?
N1 C2 1.4707(13) ?
N2 C1 1.3470(12) ?
N2 C14 1.4318(12) ?
N2 C3 1.4776(13) ?
C2 C3 1.5275(14) ?
C4 C9 1.5311(13) ?
C4 C13 1.5352(13) ?
C4 C5 1.5358(13) ?
C5 C6 1.5324(13) ?
C6 C7 1.5282(15) ?
C6 C12 1.5325(15) ?
C7 C8 1.5308(17) ?
C8 C10 1.5328(16) ?
C8 C9 1.5443(14) ?
C10 C11 1.5430(13) ?
C11 C12 1.5312(13) ?
C11 C13 1.5390(12) ?
C14 C19 1.3972(13) ?
C14 C15 1.4003(13) ?
C15 C16 1.3927(13) ?
C15 C20 1.5081(13) ?
C16 C17 1.3937(13) ?
C17 C18 1.3879(14) ?
C17 C21 1.5079(13) ?
C18 C19 1.3960(13) ?
C19 C22 1.5033(14) ?
C23 C24 1.4669(12) ?
C24 C25 1.4043(12) ?
C24 C29 1.4052(13) ?
C25 C26 1.3891(14) ?
C26 C27 1.3758(15) ?
C27 C28 1.3975(14) ?
C28 C29 1.3897(13) ?
C30 C32 1.5127(15) ?
C30 C31 1.5163(13) ?
